data_7007224
loop_
_publ_author_name
'Ga\/lezowska, Joanna'
'Janicki, Rafa\/l'
'Mondry, Anna'
'Burgada, Ramon'
'Bailly, Th\`eodorine'
'Lecouvey, Marc'
'Koz\/lowski, Henryk'

_publ_section_title
;
 Coordination ability of
 trans-cyclohexane-1,2-diamine-N,N,N',N'-tetrakis(methylenephosphonic
 acid) towards lanthanide(III) ions.
;
_journal_issue 36
_journal_name_full 'Dalton transactions (Cambridge, England : 2003)'
_journal_page_first 4384
_journal_page_last 4394
_journal_paper_doi 10.1039/b601941b
_journal_year 2006
_chemical_formula_sum 'C16 H124 N20 O29.5 P4 Tb'
_chemical_formula_weight 1352.15
_chemical_name_systematic
;
?
;
_space_group_IT_number 2
_symmetry_cell_setting triclinic
_symmetry_space_group_name_Hall '-P 1'
_symmetry_space_group_name_H-M 'P -1'
_atom_sites_solution_hydrogens geom
_atom_sites_solution_primary Patterson
_atom_sites_solution_secondary difmap
_audit_creation_method SHELXL-97
_cell_angle_alpha 71.05(6)
_cell_angle_beta 79.57(6)
_cell_angle_gamma 72.00(7)
_cell_formula_units_Z 2
_cell_length_a 13.026(9)
_cell_length_b 13.241(9)
_cell_length_c 17.530(13)
_cell_measurement_reflns_used 7138
_cell_measurement_temperature 100(2)
_cell_measurement_theta_max 28
_cell_measurement_theta_min 3
_cell_volume 2709(4)
_computing_cell_refinement 'Kuma KM4 software 1999'
_computing_data_collection 'Kuma KM4 software 1999'
_computing_data_reduction 'Kuma KM4 software 2000'
_computing_structure_refinement 'SHELXL-97 (Sheldrick, 1997)'
_computing_structure_solution 'SHELXS-97 (Sheldrick, 1990)'
_diffrn_ambient_temperature 100(2)
_diffrn_measured_fraction_theta_full 0.860
_diffrn_measured_fraction_theta_max 0.860
_diffrn_measurement_device_type 'Kuma KM4 with a CCD counter'
_diffrn_measurement_method '\w scan'
_diffrn_radiation_monochromator graphite
_diffrn_radiation_source 'fine-focus sealed tube'
_diffrn_radiation_type MoK\a
_diffrn_radiation_wavelength 0.71073
_diffrn_reflns_av_R_equivalents 0.0895
_diffrn_reflns_av_sigmaI/netI 0.1144
_diffrn_reflns_limit_h_max 16
_diffrn_reflns_limit_h_min -17
_diffrn_reflns_limit_k_max 17
_diffrn_reflns_limit_k_min -15
_diffrn_reflns_limit_l_max 23
_diffrn_reflns_limit_l_min -22
_diffrn_reflns_number 18459
_diffrn_reflns_theta_full 28.44
_diffrn_reflns_theta_max 28.44
_diffrn_reflns_theta_min 3.07
_exptl_absorpt_coefficient_mu 1.525
_exptl_absorpt_correction_T_max 0.817
_exptl_absorpt_correction_T_min 0.743
_exptl_absorpt_correction_type 'analytical, from the shape'
_exptl_crystal_colour colourless
_exptl_crystal_density_diffrn 1.658
_exptl_crystal_density_method 'not measured'
_exptl_crystal_description irregular
_exptl_crystal_F_000 1442
_exptl_crystal_size_max 0.4
_exptl_crystal_size_mid 0.3
_exptl_crystal_size_min 0.25
_refine_diff_density_max 4.415
_refine_diff_density_min -1.431
_refine_diff_density_rms 0.168
_refine_ls_extinction_method none
_refine_ls_goodness_of_fit_ref 1.054
_refine_ls_hydrogen_treatment mixed
_refine_ls_matrix_type full
_refine_ls_number_parameters 631
_refine_ls_number_reflns 11761
_refine_ls_number_restraints 12
_refine_ls_restrained_S_all 1.054
_refine_ls_R_factor_all 0.0908
_refine_ls_R_factor_gt 0.0681
_refine_ls_shift/su_max 0.025
_refine_ls_shift/su_mean 0.000
_refine_ls_structure_factor_coef Fsqd
_refine_ls_weighting_details 'w=1/[\s^2^(Fo^2^)+(0.0700P)^2^+10.0000P] where P=(Fo^2^+2Fc^2^)/3'
_refine_ls_weighting_scheme calc
_refine_ls_wR_factor_gt 0.1639
_refine_ls_wR_factor_ref 0.1739
_reflns_number_gt 8887
_reflns_number_total 11761
_reflns_threshold_expression >2sigma(I)
_cod_data_source_file b601941b.txt
_cod_data_source_block tbp1
_cod_depositor_comments
;
The following automatic conversions were performed:

'_refine_ls_weighting_scheme' value 'calc
w=1/[\s^2^(Fo^2^)+(0.0700P)^2^+10.0000P] where P=(Fo^2^+2Fc^2^)/3'
was changed to 'calc'. New tag '_refine_ls_weighting_details' was
created. The value of the new tag was set to
'w=1/[\s^2^(Fo^2^)+(0.0700P)^2^+10.0000P] where P=(Fo^2^+2Fc^2^)/3'.

Automatic conversion script
Id: cif_fix_values 3143 2015-03-26 13:38:13Z robertas 
;
_cod_original_cell_volume 2709(3)
_cod_original_formula_sum 'C16 H124 N20 O29.50 P4 Tb'
_cod_database_code 7007224

loop_
_symmetry_equiv_pos_as_xyz
'x, y, z'
'-x, -y, -z'

loop_
_atom_site_label
_atom_site_type_symbol
_atom_site_fract_x
_atom_site_fract_y
_atom_site_fract_z
_atom_site_U_iso_or_equiv
_atom_site_adp_type
_atom_site_occupancy
_atom_site_calc_flag
_atom_site_refinement_flags
_atom_site_disorder_assembly
_atom_site_disorder_group
Tb Tb 0.43212(2) 0.38758(3) 0.18242(2) 0.02002(11) Uani 1 d . . .
P1 P 0.19717(12) 0.57503(13) 0.22931(10) 0.0179(3) Uani 1 d . . .
P2 P 0.52947(13) 0.46612(15) 0.32122(10) 0.0219(4) Uani 1 d . . .
P3 P 0.27670(14) 0.20951(14) 0.19567(11) 0.0234(4) Uani 1 d . . .
P4 P 0.64064(14) 0.14420(16) 0.21828(11) 0.0280(4) Uani 1 d . . .
O1 O 0.2924(3) 0.5483(4) 0.1665(3) 0.0206(9) Uani 1 d . . .
O2 O 0.0881(3) 0.5827(4) 0.2052(3) 0.0226(10) Uani 1 d . . .
O3 O 0.1953(4) 0.6779(4) 0.2512(3) 0.0250(10) Uani 1 d . . .
O4 O 0.5516(4) 0.5747(4) 0.3132(3) 0.0273(11) Uani 1 d . . .
O5 O 0.5482(4) 0.4378(5) 0.2404(3) 0.0344(13) Uani 1 d . . .
O6 O 0.5928(4) 0.3716(4) 0.3872(3) 0.0283(11) Uani 1 d . . .
O7 O 0.7500(4) 0.1310(5) 0.2453(3) 0.0340(12) Uani 1 d . . .
O8 O 0.6439(4) 0.0521(4) 0.1835(3) 0.0328(12) Uani 1 d . . .
O9 O 0.5927(4) 0.2582(4) 0.1608(3) 0.0291(12) Uani 1 d . . .
O10 O 0.3028(5) 0.3199(4) 0.1559(4) 0.0404(14) Uani 1 d . . .
O11 O 0.1702(4) 0.2195(5) 0.2482(3) 0.0360(13) Uani 1 d . . .
O12 O 0.2816(4) 0.1466(4) 0.1347(3) 0.0262(10) Uani 1 d . . .
C1 C 0.2226(5) 0.4549(5) 0.3192(4) 0.0200(13) Uani 1 d . . .
H1A H 0.1857 0.4774 0.3667 0.024 Uiso 1 calc R . .
H1B H 0.1924 0.3990 0.3145 0.024 Uiso 1 calc R . .
C2 C 0.3840(5) 0.4868(6) 0.3490(4) 0.0215(14) Uani 1 d . . .
H2A H 0.3692 0.4802 0.4064 0.026 Uiso 1 calc R . .
H2B H 0.3461 0.5612 0.3196 0.026 Uiso 1 calc R . .
C3 C 0.3626(5) 0.2976(5) 0.3975(4) 0.0204(13) Uani 1 d . . .
H3 H 0.4375 0.2808 0.4100 0.024 Uiso 1 calc R . .
C4 C 0.2907(5) 0.3017(6) 0.4763(4) 0.0271(15) Uani 1 d . . .
H4A H 0.2155 0.3241 0.4649 0.032 Uiso 1 calc R . .
H4B H 0.3019 0.3583 0.4953 0.032 Uiso 1 calc R . .
C5 C 0.3107(6) 0.1918(6) 0.5449(4) 0.0262(16) Uani 1 d . . .
H5A H 0.3828 0.1727 0.5619 0.031 Uiso 1 calc R . .
H5B H 0.2586 0.1997 0.5911 0.031 Uiso 1 calc R . .
C6 C 0.2996(6) 0.1022(5) 0.5149(4) 0.0258(15) Uani 1 d . . .
H6A H 0.2255 0.1185 0.5026 0.031 Uiso 1 calc R . .
H6B H 0.3159 0.0320 0.5568 0.031 Uiso 1 calc R . .
C7 C 0.3765(6) 0.0933(5) 0.4389(4) 0.0248(15) Uani 1 d . . .
H7A H 0.3677 0.0350 0.4205 0.030 Uiso 1 calc R . .
H7B H 0.4507 0.0727 0.4523 0.030 Uiso 1 calc R . .
C8 C 0.3557(5) 0.2023(5) 0.3701(4) 0.0176(13) Uani 1 d . . .
H8 H 0.2812 0.2192 0.3568 0.021 Uiso 1 calc R . .
C9 C 0.3919(6) 0.1284(6) 0.2536(4) 0.0262(15) Uani 1 d . . .
H9A H 0.3724 0.0661 0.2947 0.031 Uiso 1 calc R . .
H9B H 0.4511 0.0988 0.2178 0.031 Uiso 1 calc R . .
C10 C 0.5460(5) 0.1361(6) 0.3104(4) 0.0260(15) Uani 1 d . . .
H10A H 0.5533 0.0588 0.3401 0.031 Uiso 1 calc R . .
H10B H 0.5658 0.1706 0.3445 0.031 Uiso 1 calc R . .
N1 N 0.3415(4) 0.4048(4) 0.3308(3) 0.0201(11) Uani 1 d . . .
N2 N 0.4301(4) 0.1910(4) 0.2935(3) 0.0186(11) Uani 1 d . . .
C20 C 0.3616(5) 0.7948(5) 0.0409(4) 0.0218(14) Uani 1 d . . .
C30 C 0.8016(6) 0.5015(6) 0.4080(4) 0.0284(15) Uani 1 d . . .
C40 C 0.8199(6) 0.4211(6) 0.1283(5) 0.0341(18) Uani 1 d . . .
C50 C 0.9926(5) 0.1673(6) 0.1280(5) 0.0318(17) Uani 1 d . . .
C60 C 0.3894(6) 0.7626(7) 0.4059(5) 0.0330(17) Uani 1 d . . .
C70 C 0.6447(12) 0.7137(12) 0.1009(9) 0.027(4) Uiso 0.50 d PD A 1
N71 N 0.6852(12) 0.7837(13) 0.0392(8) 0.033(4) Uiso 0.50 d PD A 1
H71A H 0.6849 0.7825 -0.0095 0.039 Uiso 0.50 calc PR A 1
H71B H 0.7119 0.8305 0.0479 0.039 Uiso 0.50 calc PR A 1
N72 N 0.6022(10) 0.6393(10) 0.0931(8) 0.036(3) Uiso 0.50 d PD A 1
H72A H 0.5998 0.6344 0.0457 0.044 Uiso 0.50 calc PR A 1
H72B H 0.5770 0.5958 0.1353 0.044 Uiso 0.50 calc PR A 1
N73 N 0.6450(12) 0.7195(13) 0.1758(8) 0.048(4) Uiso 0.50 d PD A 1
H73A H 0.6710 0.7678 0.1827 0.057 Uiso 0.50 calc PR A 1
H73B H 0.6191 0.6749 0.2168 0.057 Uiso 0.50 calc PR A 1
C80 C 0.6467(11) 0.7244(11) 0.0720(8) 0.021(3) Uiso 0.50 d PD B 2
N81 N 0.6211(9) 0.6743(9) 0.0269(7) 0.025(2) Uiso 0.50 d PD B 2
H81A H 0.5963 0.6174 0.0495 0.030 Uiso 0.50 calc PR B 2
H81B H 0.6292 0.6987 -0.0251 0.030 Uiso 0.50 calc PR B 2
N82 N 0.6343(10) 0.6872(11) 0.1528(8) 0.033(3) Uiso 0.50 d PD B 2
H82A H 0.6096 0.6303 0.1757 0.040 Uiso 0.50 calc PR B 2
H82B H 0.6512 0.7201 0.1818 0.040 Uiso 0.50 calc PR B 2
N83 N 0.6837(11) 0.8143(12) 0.0370(8) 0.027(4) Uiso 0.50 d PD B 2
H83A H 0.6908 0.8395 -0.0149 0.032 Uiso 0.50 calc PR B 2
H83B H 0.7003 0.8468 0.0664 0.032 Uiso 0.50 calc PR B 2
N21 N 0.3303(4) 0.7253(5) 0.0162(4) 0.0253(12) Uani 1 d . . .
H21A H 0.3381 0.7296 -0.0344 0.030 Uiso 1 calc R . .
H21B H 0.3023 0.6759 0.0508 0.030 Uiso 1 calc R . .
N22 N 0.3503(5) 0.7880(5) 0.1201(4) 0.0266(13) Uani 1 d . . .
H22A H 0.3226 0.7384 0.1549 0.032 Uiso 1 calc R . .
H22B H 0.3706 0.8333 0.1359 0.032 Uiso 1 calc R . .
N23 N 0.4050(5) 0.8716(5) -0.0118(4) 0.0304(14) Uani 1 d . . .
H23A H 0.4131 0.8766 -0.0626 0.036 Uiso 1 calc R . .
H23B H 0.4251 0.9164 0.0048 0.036 Uiso 1 calc R . .
N31 N 0.7638(5) 0.5720(5) 0.3393(4) 0.0323(14) Uani 1 d . . .
H31A H 0.7056 0.5696 0.3241 0.039 Uiso 1 calc R . .
H31B H 0.7975 0.6201 0.3100 0.039 Uiso 1 calc R . .
N32 N 0.7496(5) 0.4268(6) 0.4537(4) 0.0338(15) Uani 1 d . . .
H32A H 0.6915 0.4241 0.4386 0.041 Uiso 1 calc R . .
H32B H 0.7743 0.3813 0.4981 0.041 Uiso 1 calc R . .
N33 N 0.8900(5) 0.5059(6) 0.4334(4) 0.0328(14) Uani 1 d . . .
H33A H 0.9233 0.5548 0.4053 0.039 Uiso 1 calc R . .
H33B H 0.9137 0.4598 0.4780 0.039 Uiso 1 calc R . .
N41 N 0.9077(5) 0.4497(6) 0.0905(4) 0.0381(16) Uani 1 d . . .
H41A H 0.9555 0.4516 0.1176 0.046 Uiso 1 calc R . .
H41B H 0.9175 0.4665 0.0385 0.046 Uiso 1 calc R . .
N42 N 0.7484(5) 0.4138(6) 0.0859(6) 0.054(2) Uani 1 d . . .
H42A H 0.6921 0.3923 0.1106 0.065 Uiso 1 calc R . .
H42B H 0.7586 0.4307 0.0339 0.065 Uiso 1 calc R . .
N43 N 0.8049(6) 0.3956(6) 0.2071(5) 0.050(2) Uani 1 d . . .
H43A H 0.8527 0.3975 0.2343 0.060 Uiso 1 calc R . .
H43B H 0.7473 0.3769 0.2318 0.060 Uiso 1 calc R . .
N51 N 0.9992(5) 0.1588(5) 0.2050(4) 0.0313(14) Uani 1 d . . .
H51A H 0.9461 0.1473 0.2407 0.038 Uiso 1 calc R . .
H51B H 1.0565 0.1649 0.2189 0.038 Uiso 1 calc R . .
N52 N 0.9047(5) 0.1579(6) 0.1071(4) 0.0391(17) Uani 1 d . . .
H52A H 0.8518 0.1464 0.1430 0.047 Uiso 1 calc R . .
H52B H 0.9001 0.1633 0.0575 0.047 Uiso 1 calc R . .
N53 N 1.0757(5) 0.1849(6) 0.0736(4) 0.0379(16) Uani 1 d . . .
H53A H 1.0725 0.1903 0.0238 0.045 Uiso 1 calc R . .
H53B H 1.1326 0.1908 0.0883 0.045 Uiso 1 calc R . .
N61 N 0.4634(5) 0.6762(6) 0.4458(4) 0.0355(15) Uani 1 d . . .
H61A H 0.4651 0.6634 0.4970 0.043 Uiso 1 calc R . .
H61B H 0.5096 0.6332 0.4204 0.043 Uiso 1 calc R . .
N62 N 0.3907(5) 0.7817(6) 0.3268(4) 0.0341(15) Uani 1 d . . .
H62A H 0.3448 0.8381 0.2996 0.041 Uiso 1 calc R . .
H62B H 0.4376 0.7376 0.3026 0.041 Uiso 1 calc R . .
N63 N 0.3187(6) 0.8287(5) 0.4443(4) 0.0408(17) Uani 1 d . . .
H63A H 0.2721 0.8855 0.4180 0.049 Uiso 1 calc R . .
H63B H 0.3190 0.8151 0.4957 0.049 Uiso 1 calc R . .
OH1 O 0.5233(7) 0.4953(7) 0.0737(5) 0.0196(18) Uiso 0.50 d P . .
OH2 O 0.4860(7) 0.4745(8) 0.0457(6) 0.0220(19) Uiso 0.50 d P . .
OW1 O 0.4143(7) 0.4343(8) 0.0360(6) 0.024(2) Uiso 0.50 d P . .
OW2 O -0.0193(7) 0.7630(9) 0.0889(5) 0.111(4) Uani 1 d . . .
OW3 O 0.0823(4) 0.8875(4) 0.1920(3) 0.0297(11) Uani 1 d . . .
OW4 O 0.2298(4) 0.9573(4) 0.2380(3) 0.0319(12) Uani 1 d . . .
OW5 O 0.9142(4) 0.6973(5) 0.2940(4) 0.0424(14) Uani 1 d . . .
OW6 O 0.8897(4) -0.0820(4) 0.2940(3) 0.0357(13) Uani 1 d . . .
OW7 O 0.0041(4) 0.3930(5) 0.2658(4) 0.0387(13) Uani 1 d . . .
OW8 O 0.1302(5) 0.4879(5) 0.0782(4) 0.0408(14) Uani 1 d . . .
OW9 O 0.7656(4) 0.2002(5) 0.3730(4) 0.0395(14) Uani 1 d . . .
OW10 O 0.4493(4) -0.0329(5) 0.1109(4) 0.0413(14) Uani 1 d . . .
OW11 O 0.7897(5) -0.0801(5) 0.0995(4) 0.0506(16) Uani 1 d . . .
OW12 O 0.0032(5) 0.1251(5) 0.5680(4) 0.0466(15) Uani 1 d . . .
OW13 O 0.9013(5) 0.0602(5) -0.0240(4) 0.0475(15) Uani 1 d . . .
OW14 O 0.1227(6) 0.6709(5) 0.4108(4) 0.0537(18) Uani 1 d . . .
OW15 O 0.8679(5) -0.0144(5) 0.6189(4) 0.0508(16) Uani 1 d . . .
OW16 O -0.0294(5) 0.2094(5) 0.4015(4) 0.0465(15) Uani 1 d . . .
OW17 O 0.5941(7) -0.1341(7) 0.2380(6) 0.094(3) Uani 1 d . . .

loop_
_atom_site_aniso_label
_atom_site_aniso_U_11
_atom_site_aniso_U_22
_atom_site_aniso_U_33
_atom_site_aniso_U_23
_atom_site_aniso_U_13
_atom_site_aniso_U_12
Tb 0.01596(16) 0.02064(17) 0.01978(17) -0.00311(12) 0.00151(11) -0.00440(11)
P1 0.0142(7) 0.0174(8) 0.0200(8) -0.0031(6) -0.0022(6) -0.0032(6)
P2 0.0147(8) 0.0302(9) 0.0180(8) -0.0057(7) -0.0022(6) -0.0030(7)
P3 0.0249(9) 0.0172(8) 0.0266(9) -0.0039(7) -0.0036(7) -0.0052(7)
P4 0.0225(9) 0.0247(9) 0.0240(9) -0.0017(7) 0.0033(7) 0.0025(7)
O1 0.019(2) 0.020(2) 0.022(2) -0.0034(19) -0.0011(18) -0.0055(18)
O2 0.016(2) 0.023(2) 0.027(3) -0.004(2) -0.0023(18) -0.0062(18)
O3 0.028(2) 0.017(2) 0.030(3) -0.004(2) -0.008(2) -0.0053(19)
O4 0.019(2) 0.031(3) 0.028(3) -0.003(2) -0.0039(19) -0.008(2)
O5 0.015(2) 0.070(4) 0.023(3) -0.021(3) 0.0021(19) -0.013(2)
O6 0.023(2) 0.031(3) 0.029(3) -0.013(2) -0.010(2) 0.003(2)
O7 0.020(2) 0.039(3) 0.033(3) -0.005(2) 0.001(2) -0.003(2)
O8 0.036(3) 0.023(3) 0.031(3) -0.008(2) 0.003(2) 0.002(2)
O9 0.023(2) 0.023(3) 0.024(3) -0.001(2) 0.0063(19) 0.0060(19)
O10 0.051(3) 0.016(3) 0.060(4) 0.002(2) -0.034(3) -0.013(2)
O11 0.026(3) 0.042(3) 0.043(3) -0.023(3) 0.001(2) -0.004(2)
O12 0.029(3) 0.019(2) 0.031(3) -0.008(2) 0.002(2) -0.0093(19)
C1 0.017(3) 0.019(3) 0.022(3) -0.003(3) -0.001(2) -0.005(2)
C2 0.014(3) 0.023(3) 0.022(3) -0.004(3) 0.000(2) -0.002(2)
C3 0.017(3) 0.018(3) 0.018(3) 0.001(3) 0.001(2) -0.002(2)
C4 0.023(3) 0.037(4) 0.017(3) -0.008(3) 0.001(3) -0.004(3)
C5 0.027(3) 0.035(4) 0.005(3) 0.004(3) -0.002(2) -0.001(3)
C6 0.027(3) 0.017(3) 0.025(4) 0.001(3) 0.002(3) -0.005(3)
C7 0.032(4) 0.013(3) 0.022(3) 0.001(3) -0.004(3) -0.002(3)
C8 0.017(3) 0.019(3) 0.011(3) -0.001(2) 0.000(2) -0.002(2)
C9 0.037(4) 0.017(3) 0.022(3) -0.006(3) 0.006(3) -0.008(3)
C10 0.028(4) 0.017(3) 0.023(4) 0.001(3) 0.000(3) 0.000(3)
N1 0.018(3) 0.017(3) 0.017(3) 0.000(2) 0.001(2) 0.002(2)
N2 0.022(3) 0.013(2) 0.015(3) -0.002(2) 0.000(2) 0.000(2)
C20 0.018(3) 0.015(3) 0.031(4) -0.004(3) 0.000(3) -0.004(2)
C30 0.027(4) 0.032(4) 0.029(4) -0.016(3) 0.002(3) -0.007(3)
C40 0.022(3) 0.021(4) 0.054(5) -0.003(3) -0.003(3) -0.007(3)
C50 0.017(3) 0.034(4) 0.035(4) -0.001(3) -0.003(3) -0.001(3)
C60 0.035(4) 0.033(4) 0.033(4) 0.001(3) -0.007(3) -0.021(3)
N21 0.024(3) 0.027(3) 0.026(3) -0.009(2) 0.004(2) -0.011(2)
N22 0.026(3) 0.027(3) 0.028(3) -0.006(3) 0.000(2) -0.012(2)
N23 0.040(4) 0.028(3) 0.029(3) -0.006(3) 0.002(3) -0.022(3)
N31 0.023(3) 0.036(4) 0.038(4) -0.006(3) -0.004(3) -0.012(3)
N32 0.029(3) 0.043(4) 0.026(3) -0.004(3) -0.007(3) -0.009(3)
N33 0.025(3) 0.040(4) 0.036(4) -0.012(3) -0.005(3) -0.011(3)
N41 0.031(3) 0.048(4) 0.038(4) -0.003(3) -0.003(3) -0.025(3)
N42 0.025(3) 0.042(4) 0.105(7) -0.020(4) -0.024(4) -0.013(3)
N43 0.044(4) 0.047(5) 0.051(5) -0.007(4) 0.013(4) -0.016(4)
N51 0.025(3) 0.036(4) 0.032(4) -0.010(3) 0.005(3) -0.011(3)
N52 0.019(3) 0.055(4) 0.036(4) -0.006(3) 0.001(3) -0.008(3)
N53 0.018(3) 0.058(5) 0.032(4) -0.005(3) -0.001(3) -0.012(3)
N61 0.041(4) 0.041(4) 0.025(3) -0.003(3) -0.008(3) -0.015(3)
N62 0.039(4) 0.033(4) 0.024(3) -0.003(3) -0.002(3) -0.008(3)
N63 0.065(5) 0.025(3) 0.030(4) -0.003(3) -0.004(3) -0.013(3)
OW2 0.090(6) 0.131(8) 0.039(4) -0.009(5) -0.011(4) 0.060(6)
OW3 0.020(2) 0.021(2) 0.039(3) -0.003(2) -0.003(2) -0.0001(19)
OW4 0.028(3) 0.026(3) 0.041(3) -0.006(2) -0.002(2) -0.010(2)
OW5 0.029(3) 0.046(3) 0.059(4) -0.026(3) 0.015(3) -0.018(3)
OW6 0.025(3) 0.026(3) 0.047(3) -0.006(2) 0.005(2) -0.003(2)
OW7 0.032(3) 0.032(3) 0.054(4) -0.017(3) 0.008(3) -0.012(2)
OW8 0.041(3) 0.035(3) 0.049(4) -0.012(3) -0.026(3) 0.000(2)
OW9 0.027(3) 0.032(3) 0.054(4) -0.008(3) 0.001(2) -0.007(2)
OW10 0.036(3) 0.041(3) 0.055(4) -0.029(3) 0.014(3) -0.017(3)
OW11 0.044(3) 0.050(4) 0.063(4) -0.038(3) 0.002(3) -0.001(3)
OW12 0.034(3) 0.055(4) 0.046(4) -0.017(3) -0.001(3) -0.004(3)
OW13 0.036(3) 0.050(4) 0.047(4) -0.008(3) -0.011(3) 0.000(3)
OW14 0.073(4) 0.046(4) 0.033(3) -0.015(3) -0.015(3) 0.006(3)
OW15 0.051(4) 0.039(3) 0.043(4) 0.005(3) 0.005(3) -0.009(3)
OW16 0.043(3) 0.042(4) 0.048(4) -0.005(3) -0.009(3) -0.008(3)
OW17 0.077(6) 0.061(5) 0.124(8) -0.012(5) 0.030(5) -0.026(4)

loop_
_atom_type_symbol
_atom_type_description
_atom_type_scat_dispersion_real
_atom_type_scat_dispersion_imag
_atom_type_scat_source
C C 0.0033 0.0016 'International Tables Vol C Tables 4.2.6.8 and 6.1.1.4'
H H 0.0000 0.0000 'International Tables Vol C Tables 4.2.6.8 and 6.1.1.4'
N N 0.0061 0.0033 'International Tables Vol C Tables 4.2.6.8 and 6.1.1.4'
O O 0.0106 0.0060 'International Tables Vol C Tables 4.2.6.8 and 6.1.1.4'
P P 0.1023 0.0942 'International Tables Vol C Tables 4.2.6.8 and 6.1.1.4'
Tb Tb -0.1723 4.1537 'International Tables Vol C Tables 4.2.6.8 and 6.1.1.4'

loop_
_geom_angle_atom_site_label_1
_geom_angle_atom_site_label_2
_geom_angle_atom_site_label_3
_geom_angle
_geom_angle_site_symmetry_1
_geom_angle_site_symmetry_3
_geom_angle_publ_flag
OH2 Tb O1 83.2(2) . . no
OH2 Tb O10 97.3(3) . . no
O1 Tb O10 82.64(18) . . no
OH2 Tb O9 79.4(3) . . no
O1 Tb O9 162.31(16) . . no
O10 Tb O9 102.8(2) . . no
OH2 Tb O5 96.2(3) . . no
O1 Tb O5 98.27(19) . . no
O10 Tb O5 166.5(2) . . no
O9 Tb O5 80.3(2) . . no
OH2 Tb OH1 21.9(3) . . no
O1 Tb OH1 84.6(2) . . no
O10 Tb OH1 119.1(3) . . no
O9 Tb OH1 78.0(2) . . no
O5 Tb OH1 74.3(3) . . no
OH2 Tb OW1 30.2(3) . . no
O1 Tb OW1 80.1(2) . . no
O10 Tb OW1 67.1(3) . . no
O9 Tb OW1 86.5(3) . . no
O5 Tb OW1 126.4(3) . . no
OH1 Tb OW1 52.1(3) . . no
OH2 Tb N2 144.6(2) . . no
O1 Tb N2 125.79(16) . . no
O10 Tb N2 70.67(19) . . no
O9 Tb N2 71.64(18) . . no
O5 Tb N2 98.5(2) . . no
OH1 Tb N2 149.6(2) . . no
OW1 Tb N2 126.0(3) . . no
OH2 Tb N1 149.3(3) . . no
O1 Tb N1 71.48(17) . . no
O10 Tb N1 96.4(2) . . no
O9 Tb N1 123.73(17) . . no
O5 Tb N1 71.35(17) . . no
OH1 Tb N1 134.2(3) . . no
OW1 Tb N1 148.9(2) . . no
N2 Tb N1 66.04(17) . . no
O2 P1 O3 111.8(3) . . no
O2 P1 O1 113.7(3) . . no
O3 P1 O1 111.3(3) . . no
O2 P1 C1 105.6(3) . . no
O3 P1 C1 108.9(3) . . no
O1 P1 C1 105.0(3) . . no
O4 P2 O6 111.1(3) . . no
O4 P2 O5 113.3(3) . . no
O6 P2 O5 112.0(3) . . no
O4 P2 C2 105.8(3) . . no
O6 P2 C2 110.0(3) . . no
O5 P2 C2 104.2(3) . . no
O11 P3 O10 112.9(3) . . no
O11 P3 O12 111.2(3) . . no
O10 P3 O12 112.8(3) . . no
O11 P3 C9 112.4(3) . . no
O10 P3 C9 102.7(3) . . no
O12 P3 C9 104.2(3) . . no
O8 P4 O7 111.9(3) . . no
O8 P4 O9 111.1(3) . . no
O7 P4 O9 114.2(3) . . no
O8 P4 C10 109.1(3) . . no
O7 P4 C10 105.6(3) . . no
O9 P4 C10 104.5(3) . . no
P1 O1 Tb 126.7(3) . . no
P2 O5 Tb 128.4(3) . . no
P4 O9 Tb 127.7(3) . . no
P3 O10 Tb 129.9(3) . . no
N1 C1 P1 112.8(4) . . no
N1 C2 P2 112.5(4) . . no
N1 C3 C8 111.4(5) . . no
N1 C3 C4 114.5(5) . . no
C8 C3 C4 110.2(5) . . no
C3 C4 C5 114.9(6) . . no
C6 C5 C4 109.1(6) . . no
C5 C6 C7 110.6(6) . . no
C6 C7 C8 112.3(5) . . no
C3 C8 N2 112.4(5) . . no
C3 C8 C7 111.1(5) . . no
N2 C8 C7 111.8(5) . . no
N2 C9 P3 114.2(4) . . no
N2 C10 P4 113.4(4) . . no
C3 N1 C2 109.9(5) . . no
C3 N1 C1 112.4(5) . . no
C2 N1 C1 108.6(5) . . no
C3 N1 Tb 114.7(4) . . no
C2 N1 Tb 107.2(4) . . no
C1 N1 Tb 103.6(4) . . no
C9 N2 C10 110.2(5) . . no
C9 N2 C8 109.4(5) . . no
C10 N2 C8 112.5(5) . . no
C9 N2 Tb 106.2(4) . . no
C10 N2 Tb 104.9(4) . . no
C8 N2 Tb 113.4(3) . . no
N21 C20 N23 120.7(7) . . no
N21 C20 N22 120.2(6) . . no
N23 C20 N22 119.1(6) . . no
N31 C30 N32 120.2(7) . . no
N31 C30 N33 120.8(7) . . no
N32 C30 N33 118.9(7) . . no
N43 C40 N41 120.1(8) . . no
N43 C40 N42 120.3(8) . . no
N41 C40 N42 119.6(8) . . no
N52 C50 N51 119.7(7) . . no
N52 C50 N53 121.2(7) . . no
N51 C50 N53 119.1(7) . . no
N63 C60 N62 121.2(7) . . no
N63 C60 N61 120.3(8) . . no
N62 C60 N61 118.5(8) . . no
N71 C70 N72 123.9(14) . . no
N71 C70 N73 118.2(12) . . no
N72 C70 N73 117.9(13) . . no
N81 C80 N82 120.4(11) . . no
N81 C80 N83 120.2(12) . . no
N82 C80 N83 119.4(11) . . no
OH2 OH1 Tb 80.7(8) . . no
OH1 OH2 OW1 155.8(12) . . no
OH1 OH2 OH2 108.3(12) . 2_665 no
OW1 OH2 OH2 95.4(10) . 2_665 no
OH1 OH2 Tb 77.4(8) . . no
OW1 OH2 Tb 79.0(6) . . no
OH2 OH2 Tb 174.4(10) 2_665 . no
OH2 OW1 Tb 70.7(6) . . no

loop_
_geom_bond_atom_site_label_1
_geom_bond_atom_site_label_2
_geom_bond_distance
_geom_bond_site_symmetry_2
_geom_bond_publ_flag
Tb OH2 2.380(9) . yes
Tb O1 2.307(5) . yes
Tb O10 2.311(5) . yes
Tb O9 2.317(5) . yes
Tb O5 2.319(5) . yes
Tb OH1 2.353(9) . yes
Tb OW1 2.475(10) . yes
Tb N2 2.702(6) . yes
Tb N1 2.705(6) . yes
P1 O2 1.519(5) . no
P1 O3 1.522(5) . no
P1 O1 1.537(5) . no
P1 C1 1.833(7) . no
P2 O4 1.510(6) . no
P2 O6 1.533(5) . no
P2 O5 1.539(5) . no
P2 C2 1.826(6) . no
P3 O11 1.514(5) . no
P3 O10 1.516(5) . no
P3 O12 1.537(5) . no
P3 C9 1.812(8) . no
P4 O8 1.518(6) . no
P4 O7 1.523(6) . no
P4 O9 1.530(5) . no
P4 C10 1.841(7) . no
C1 N1 1.506(8) . no
C2 N1 1.500(9) . no
C3 N1 1.502(8) . no
C3 C8 1.521(9) . no
C3 C4 1.529(9) . no
C4 C5 1.540(10) . no
C5 C6 1.499(10) . no
C6 C7 1.529(9) . no
C7 C8 1.535(8) . no
C8 N2 1.528(8) . no
C9 N2 1.477(9) . no
C10 N2 1.496(8) . no
C20 N21 1.324(9) . no
C20 N23 1.328(8) . no
C20 N22 1.345(9) . no
C30 N31 1.328(10) . no
C30 N32 1.335(10) . no
C30 N33 1.331(9) . no
C40 N43 1.303(11) . no
C40 N41 1.312(9) . no
C40 N42 1.336(11) . no
C50 N52 1.315(10) . no
C50 N51 1.334(10) . no
C50 N53 1.332(9) . no
C60 N63 1.314(11) . no
C60 N62 1.325(10) . no
C60 N61 1.331(10) . no
C70 N71 1.324(16) . no
C70 N72 1.323(14) . no
C70 N73 1.340(15) . no
C80 N81 1.323(14) . no
C80 N82 1.337(14) . no
C80 N83 1.341(14) . no
OH1 OH2 0.901(11) . no
OH2 OW1 1.268(13) . no
OH2 OH2 1.546(18) 2_665 no
